data_7046983
loop_
_publ_author_name
'Daneshmand, Pargol'
'Pinon, Leena'
'Schaper, Frank'

_publ_section_title
;
 Dinuclear iminophenoxide copper complexes in rac-lactide polymerisation.
;
_journal_issue 30
_journal_name_full 'Dalton transactions (Cambridge, England : 2003)'
_journal_page_first 10147
_journal_page_last 10161
_journal_paper_doi 10.1039/c8dt02140f
_journal_volume 47
_journal_year 2018
_chemical_absolute_configuration ad
_chemical_formula_moiety 'C58 H72 Cu2 N4 O4, 2(C7 H8)'
_chemical_formula_sum 'C72 H88 Cu2 N4 O4'
_chemical_formula_weight 1200.54
_space_group_crystal_system monoclinic
_space_group_IT_number 4
_space_group_name_Hall 'P 2yb'
_space_group_name_H-M_alt 'P 1 21 1'
_symmetry_space_group_name_Hall 'P 2yb'
_symmetry_space_group_name_H-M 'P 1 21 1'
_atom_sites_solution_hydrogens geom
_atom_sites_solution_primary dual
_atom_sites_solution_secondary difmap
_audit_creation_date 2017-12-01
_audit_creation_method
;
Olex2 1.2
(compiled 2017.08.10 svn.r3458 for OlexSys, GUI svn.r5381)
;
_audit_update_record
;
2018-05-24 deposited with the CCDC.
2018-07-05 downloaded from the CCDC.
;
_cell_angle_alpha 90
_cell_angle_beta 108.617(2)
_cell_angle_gamma 90
_cell_formula_units_Z 2
_cell_length_a 11.2710(5)
_cell_length_b 25.1487(10)
_cell_length_c 11.9113(5)
_cell_measurement_reflns_used 9721
_cell_measurement_temperature 100
_cell_measurement_theta_max 72.00
_cell_measurement_theta_min 4.29
_cell_volume 3199.6(2)
_computing_cell_refinement 'SAINT v8.34A (Bruker, 2013)'
_computing_data_collection 'APEX 2 (2013) Bruker AXS Inc., Madison, WI 53719-1173.'
_computing_data_reduction 'SAINT v8.34A (Bruker, 2013)'
_computing_molecular_graphics 'Olex2 (Dolomanov et al., 2009)'
_computing_publication_material 'Olex2 (Dolomanov et al., 2009)'
_computing_structure_refinement 'XL (Sheldrick, 2008)'
_computing_structure_solution 'ShelXT (Sheldrick, 2015)'
_diffrn_ambient_temperature 100
_diffrn_detector_area_resol_mean 8.3
_diffrn_measured_fraction_theta_full 0.972
_diffrn_measured_fraction_theta_max 0.963
_diffrn_measurement_device_type 'Bruker APEX-II CCD'
_diffrn_measurement_method '\f and \w scans'
_diffrn_radiation_type CuK\a
_diffrn_radiation_wavelength 1.54178
_diffrn_reflns_av_R_equivalents 0.0219
_diffrn_reflns_av_unetI/netI 0.0191
_diffrn_reflns_Laue_measured_fraction_full 0.972
_diffrn_reflns_Laue_measured_fraction_max 0.963
_diffrn_reflns_limit_h_max 13
_diffrn_reflns_limit_h_min -11
_diffrn_reflns_limit_k_max 30
_diffrn_reflns_limit_k_min -30
_diffrn_reflns_limit_l_max 14
_diffrn_reflns_limit_l_min -14
_diffrn_reflns_number 43734
_diffrn_reflns_point_group_measured_fraction_full 0.975
_diffrn_reflns_point_group_measured_fraction_max 0.966
_diffrn_reflns_theta_full 67.679
_diffrn_reflns_theta_max 72.174
_diffrn_reflns_theta_min 4.139
_diffrn_source 'Microfocus Source'
_diffrn_standards_number 0
_exptl_absorpt_coefficient_mu 1.211
_exptl_absorpt_correction_T_max 0.7536
_exptl_absorpt_correction_T_min 0.6526
_exptl_absorpt_correction_type multi-scan
_exptl_absorpt_process_details
'SADABS-2014/2 (Bruker,2014/2) was used for absorption correction. wR2(int) was 0.1355 before and 0.0333 after correction. The Ratio of minimum to maximum transmission is 0.8660. The \l/2 correction factor is 0.00150.'
_exptl_crystal_colour green
_exptl_crystal_colour_primary green
_exptl_crystal_density_diffrn 1.246
_exptl_crystal_description block
_exptl_crystal_F_000 1276
_exptl_crystal_size_max 0.12
_exptl_crystal_size_mid 0.08
_exptl_crystal_size_min 0.06
_refine_diff_density_max 0.335
_refine_diff_density_min -0.288
_refine_diff_density_rms 0.046
_refine_ls_abs_structure_details
;
 Refined as an inversion twin.
;
_refine_ls_abs_structure_Flack 0.444(14)
_refine_ls_extinction_method none
_refine_ls_goodness_of_fit_ref 1.036
_refine_ls_hydrogen_treatment constr
_refine_ls_matrix_type full
_refine_ls_number_parameters 823
_refine_ls_number_reflns 12091
_refine_ls_number_restraints 272
_refine_ls_restrained_S_all 1.108
_refine_ls_R_factor_all 0.0264
_refine_ls_R_factor_gt 0.0262
_refine_ls_shift/su_max 0.001
_refine_ls_shift/su_mean 0.000
_refine_ls_structure_factor_coef Fsqd
_refine_ls_weighting_details 'w=1/[\s^2^(Fo^2^)+(0.0496P)^2^+0.7289P] where P=(Fo^2^+2Fc^2^)/3'
_refine_ls_weighting_scheme calc
_refine_ls_wR_factor_gt 0.0709
_refine_ls_wR_factor_ref 0.0712
_reflns_Friedel_coverage 0.957
_reflns_Friedel_fraction_full 0.977
_reflns_Friedel_fraction_max 0.968
_reflns_number_gt 12019
_reflns_number_total 12091
_reflns_threshold_expression 'I > 2\s(I)'
_cod_data_source_file c8dt02140f2.cif
_cod_data_source_block comp_11b
_cod_depositor_comments 'Adding full bibliography for 7046963--7046983.cif.'
_cod_database_code 7046983
_shelxl_version_number 2014-3
_shelx_space_group_comment
;
The symmetry employed for this shelxl refinement is uniquely defined
by the following loop, which should always be used as a source of
symmetry information in preference to the above space-group names.
They are only intended as comments.
;
_shelx_estimated_absorpt_t_max 0.931
_shelx_estimated_absorpt_t_min 0.868
_olex2_refinement_description
;
1. Twinned data refinement
 Scales: 0.556(14)
 0.444(14)
2. Fixed Uiso
 At 1.2 times of:
  All C(H) groups, All C(H,H) groups
 At 1.5 times of:
  All C(H,H,H) groups
3. Restrained distances
 C67A-C69A \\sim C68A-C70A \\sim C69A-C71A \\sim C70A-C72A \\sim C71A-C67A
\\sim C72A-C68A \\sim C67A-
 C69B \\sim C68B-C70B \\sim C69B-C71B \\sim C70B-C72B \\sim C71B-C67A \\sim
C72B-C68B
 with sigma of 0.02
 C67A-C68A \\sim C68A-C69A \\sim C69A-C70A \\sim C70A-C71A \\sim C71A-C72A
\\sim C72A-C67A \\sim C67B-
 C68B \\sim C68B-C69B \\sim C69B-C70B \\sim C70B-C71B \\sim C71B-C72B \\sim
C72B-C67B
 with sigma of 0.001
 C66A-C72A \\sim C66A-C68A \\sim C66B-C72B \\sim C66B-C68B
 with sigma of 0.02
 C67A-C66A \\sim C67B-C66B
 with sigma of 0.001
4. Uiso/Uaniso restraints and constraints
All non-hydrogen atoms have similar U: within 0.8A with sigma of 0.02 and sigma
for terminal atoms of 0.02
5. Rigid body (RIGU) restrains
 C66A, C67A, C68A, C69A, C70A, C71A, C72A, C67B, C66B, C68B, C69B, C70B, C71B,
 C72B
 with sigma for 1-2 distances of 0.0001 and sigma for 1-3 distances of 0.0001
6. Others
 Sof(C66A)=Sof(H66a)=Sof(H66b)=Sof(H66c)=Sof(C67A)=Sof(C68A)=Sof(H68A)=
 Sof(C69A)=Sof(H69A)=Sof(C70A)=Sof(H70A)=Sof(C71A)=Sof(H71A)=Sof(C72A)=
 Sof(H72A)=1-FVAR(1)
 Sof(C67B)=Sof(C66B)=Sof(H66d)=Sof(H66e)=Sof(H66f)=Sof(C68B)=Sof(H68B)=
 Sof(C69B)=Sof(H69B)=Sof(C70B)=Sof(H70B)=Sof(C71B)=Sof(H71B)=Sof(C72B)=
 Sof(H72B)=FVAR(1)
7.a Secondary CH2 refined with riding coordinates:
 C47(H47a,H47b), C53(H53a,H53b)
7.b Aromatic/amide H refined with riding coordinates:
 C1(H1), C3(H3), C5(H5), C18(H18), C19(H19), C20(H20), C24(H24), C26(H26),
 C28(H28), C41(H41), C42(H42), C43(H43), C49(H49), C50(H50), C51(H51), C52(H52),
  C55(H55), C56(H56), C57(H57), C58(H58), C61(H61), C62(H62), C63(H63),
 C64(H64), C65(H65), C68A(H68A), C69A(H69A), C70A(H70A), C71A(H71A), C72A(H72A),
  C68B(H68B), C69B(H69B), C70B(H70B), C71B(H71B), C72B(H72B)
7.c Idealised Me refined as rotating group:
 C9(H9a,H9b,H9c), C10(H10a,H10b,H10c), C11(H11a,H11b,H11c), C13(H13a,H13b,
 H13c), C14(H14a,H14b,H14c), C15(H15a,H15b,H15c), C22(H22a,H22b,H22c), C23(H23a,
 H23b,H23c), C32(H32a,H32b,H32c), C33(H33a,H33b,H33c), C34(H34a,H34b,H34c),
 C36(H36a,H36b,H36c), C37(H37a,H37b,H37c), C38(H38a,H38b,H38c), C45(H45a,H45b,
 H45c), C46(H46a,H46b,H46c), C59(H59a,H59b,H59c), C66A(H66a,H66b,H66c),
 C66B(H66d,H66e,H66f)
;
_olex2_submission_special_instructions 'No special instructions were received'

loop_
_space_group_symop_operation_xyz
'x, y, z'
'-x, y+1/2, -z'

loop_
_atom_site_label
_atom_site_type_symbol
_atom_site_fract_x
_atom_site_fract_y
_atom_site_fract_z
_atom_site_U_iso_or_equiv
_atom_site_adp_type
_atom_site_occupancy
_atom_site_site_symmetry_order
_atom_site_calc_flag
_atom_site_refinement_flags_posn
_atom_site_refinement_flags_adp
_atom_site_refinement_flags_occupancy
_atom_site_disorder_assembly
_atom_site_disorder_group
Cu1 Cu 0.37224(3) 0.53563(2) 0.54977(3) 0.01342(8) Uani 1 1 d . U . . .
Cu2 Cu 0.15660(3) 0.46156(2) 0.53711(3) 0.01390(8) Uani 1 1 d . U . . .
O1 O 0.48185(17) 0.57601(7) 0.67619(14) 0.0190(3) Uani 1 1 d . U . . .
O2 O 0.03444(16) 0.43337(7) 0.40189(14) 0.0192(3) Uani 1 1 d . U . . .
O3 O 0.25696(15) 0.48774(6) 0.43909(14) 0.0145(3) Uani 1 1 d . U . . .
O4 O 0.28497(15) 0.50314(6) 0.65332(14) 0.0145(3) Uani 1 1 d . U . . .
N1 N 0.38573(18) 0.58807(8) 0.42678(16) 0.0145(4) Uani 1 1 d . U . . .
N2 N 0.13071(18) 0.40243(8) 0.63944(16) 0.0150(4) Uani 1 1 d . U . . .
N3 N 0.5036(2) 0.47526(8) 0.51725(18) 0.0175(4) Uani 1 1 d . U . . .
N4 N 0.04341(19) 0.52752(8) 0.58519(18) 0.0200(4) Uani 1 1 d . U . . .
C1 C 0.4583(2) 0.62938(9) 0.4520(2) 0.0161(4) Uani 1 1 d . U . . .
H1 H 0.4584 0.6509 0.3885 0.019 Uiso 1 1 calc R . . . .
C2 C 0.5384(2) 0.64564(9) 0.5663(2) 0.0144(4) Uani 1 1 d . U . . .
C3 C 0.6085(2) 0.69303(9) 0.5688(2) 0.0152(4) Uani 1 1 d . U . . .
H3 H 0.5985 0.7111 0.4983 0.018 Uiso 1 1 calc R . . . .
C4 C 0.6896(2) 0.71265(9) 0.6712(2) 0.0143(4) Uani 1 1 d . U . . .
C5 C 0.7068(2) 0.68206(9) 0.7753(2) 0.0144(4) Uani 1 1 d . U . . .
H5 H 0.7646 0.6942 0.8452 0.017 Uiso 1 1 calc R . . . .
C6 C 0.6434(2) 0.63539(9) 0.78003(19) 0.0140(4) Uani 1 1 d . U . . .
C7 C 0.5505(2) 0.61709(9) 0.67281(19) 0.0138(4) Uani 1 1 d . U . . .
C8 C 0.7650(2) 0.76436(9) 0.6784(2) 0.0164(4) Uani 1 1 d . U . . .
C9 C 0.7218(2) 0.79514(10) 0.5620(2) 0.0231(5) Uani 1 1 d . U . . .
H9A H 0.7328 0.7735 0.4996 0.035 Uiso 1 1 calc GR . . . .
H9B H 0.7704 0.8271 0.5694 0.035 Uiso 1 1 calc GR . . . .
H9C H 0.6349 0.8042 0.5437 0.035 Uiso 1 1 calc GR . . . .
C10 C 0.9040(2) 0.75080(11) 0.7056(3) 0.0249(5) Uani 1 1 d . U . . .
H10A H 0.9340 0.7330 0.7807 0.037 Uiso 1 1 calc GR . . . .
H10B H 0.9508 0.7829 0.7083 0.037 Uiso 1 1 calc GR . . . .
H10C H 0.9141 0.7280 0.6447 0.037 Uiso 1 1 calc GR . . . .
C11 C 0.7502(3) 0.79992(10) 0.7775(2) 0.0231(5) Uani 1 1 d . U . . .
H11A H 0.6628 0.8061 0.7650 0.035 Uiso 1 1 calc GR . . . .
H11B H 0.7915 0.8333 0.7771 0.035 Uiso 1 1 calc GR . . . .
H11C H 0.7869 0.7827 0.8526 0.035 Uiso 1 1 calc GR . . . .
C12 C 0.6714(2) 0.60319(10) 0.89500(19) 0.0188(5) Uani 1 1 d . U . . .
C13 C 0.7055(3) 0.54540(10) 0.8734(2) 0.0353(7) Uani 1 1 d . U . . .
H13A H 0.6334 0.5281 0.8203 0.053 Uiso 1 1 calc GR . . . .
H13B H 0.7324 0.5266 0.9473 0.053 Uiso 1 1 calc GR . . . .
H13C H 0.7718 0.5457 0.8390 0.053 Uiso 1 1 calc GR . . . .
C14 C 0.5587(3) 0.60376(15) 0.9398(2) 0.0362(7) Uani 1 1 d . U . . .
H14A H 0.5388 0.6398 0.9535 0.054 Uiso 1 1 calc GR . . . .
H14B H 0.5783 0.5841 1.0125 0.054 Uiso 1 1 calc GR . . . .
H14C H 0.4882 0.5878 0.8817 0.054 Uiso 1 1 calc GR . . . .
C15 C 0.7837(2) 0.62590(10) 0.9941(2) 0.0222(5) Uani 1 1 d . U . . .
H15A H 0.8567 0.6254 0.9692 0.033 Uiso 1 1 calc GR . . . .
H15B H 0.7985 0.6047 1.0643 0.033 Uiso 1 1 calc GR . . . .
H15C H 0.7660 0.6618 1.0108 0.033 Uiso 1 1 calc GR . . . .
C16 C 0.3219(2) 0.57733(9) 0.3034(2) 0.0175(5) Uani 1 1 d . U . . .
C17 C 0.3916(3) 0.56194(10) 0.2297(2) 0.0215(5) Uani 1 1 d . U . . .
C18 C 0.3263(3) 0.54813(11) 0.1125(2) 0.0291(6) Uani 1 1 d . U . . .
H18 H 0.3705 0.5383 0.0618 0.035 Uiso 1 1 calc R . . . .
C19 C 0.1966(3) 0.54885(12) 0.0710(2) 0.0324(6) Uani 1 1 d . U . . .
H19 H 0.1543 0.5391 -0.0068 0.039 Uiso 1 1 calc R . . . .
C20 C 0.1301(3) 0.56410(11) 0.1450(2) 0.0279(6) Uani 1 1 d . U . . .
H20 H 0.0431 0.5646 0.1160 0.033 Uiso 1 1 calc R . . . .
C21 C 0.1907(2) 0.57873(9) 0.2624(2) 0.0200(5) Uani 1 1 d . U . . .
C22 C 0.5327(3) 0.55779(12) 0.2732(2) 0.0272(6) Uani 1 1 d . U . . .
H22A H 0.5684 0.5919 0.2676 0.041 Uiso 1 1 calc GR . . . .
H22B H 0.5590 0.5326 0.2254 0.041 Uiso 1 1 calc GR . . . .
H22C H 0.5603 0.5462 0.3542 0.041 Uiso 1 1 calc GR . . . .
C23 C 0.1162(2) 0.59573(10) 0.3408(2) 0.0245(5) Uani 1 1 d . U . . .
H23A H 0.1164 0.5677 0.3956 0.037 Uiso 1 1 calc GR . . . .
H23B H 0.0317 0.6032 0.2930 0.037 Uiso 1 1 calc GR . . . .
H23C H 0.1530 0.6271 0.3838 0.037 Uiso 1 1 calc GR . . . .
C24 C 0.0583(2) 0.36208(9) 0.6002(2) 0.0155(4) Uani 1 1 d . U . . .
H24 H 0.0593 0.3355 0.6547 0.019 Uiso 1 1 calc R . . . .
C25 C -0.0239(2) 0.35395(9) 0.4811(2) 0.0140(4) Uani 1 1 d . U . . .
C26 C -0.0958(2) 0.30638(9) 0.4593(2) 0.0144(4) Uani 1 1 d . U . . .
H26 H -0.0862 0.2823 0.5209 0.017 Uiso 1 1 calc R . . . .
C27 C -0.1790(2) 0.29503(9) 0.3497(2) 0.0151(4) Uani 1 1 d . U . . .
C28 C -0.1948(2) 0.33419(9) 0.2613(2) 0.0151(4) Uani 1 1 d . U . . .
H28 H -0.2538 0.3278 0.1876 0.018 Uiso 1 1 calc R . . . .
C29 C -0.1289(2) 0.38145(9) 0.27637(19) 0.0147(4) Uani 1 1 d . U . . .
C30 C -0.0353(2) 0.39117(9) 0.3888(2) 0.0141(4) Uani 1 1 d . U . . .
C31 C -0.2591(2) 0.24415(9) 0.3201(2) 0.0180(5) Uani 1 1 d . U . . .
C32 C -0.2188(2) 0.20324(10) 0.4202(2) 0.0250(5) Uani 1 1 d . U . . .
H32A H -0.1327 0.1939 0.4343 0.038 Uiso 1 1 calc GR . . . .
H32B H -0.2701 0.1720 0.3982 0.038 Uiso 1 1 calc GR . . . .
H32C H -0.2284 0.2182 0.4910 0.038 Uiso 1 1 calc GR . . . .
C33 C -0.3974(2) 0.25884(10) 0.2980(2) 0.0232(5) Uani 1 1 d . U . . .
H33A H -0.4061 0.2755 0.3674 0.035 Uiso 1 1 calc GR . . . .
H33B H -0.4477 0.2272 0.2805 0.035 Uiso 1 1 calc GR . . . .
H33C H -0.4247 0.2829 0.2322 0.035 Uiso 1 1 calc GR . . . .
C34 C -0.2465(2) 0.21809(10) 0.2074(2) 0.0233(5) Uani 1 1 d . U . . .
H34A H -0.2722 0.2429 0.1429 0.035 Uiso 1 1 calc GR . . . .
H34B H -0.2985 0.1870 0.1883 0.035 Uiso 1 1 calc GR . . . .
H34C H -0.1608 0.2081 0.2208 0.035 Uiso 1 1 calc GR . . . .
C35 C -0.1539(2) 0.42351(10) 0.1782(2) 0.0196(5) Uani 1 1 d . U . . .
C36 C -0.1784(3) 0.47843(10) 0.2248(2) 0.0263(5) Uani 1 1 d . U . . .
H36A H -0.2439 0.4753 0.2597 0.039 Uiso 1 1 calc GR . . . .
H36B H -0.2032 0.5033 0.1602 0.039 Uiso 1 1 calc GR . . . .
H36C H -0.1034 0.4908 0.2833 0.039 Uiso 1 1 calc GR . . . .
C37 C -0.0414(3) 0.42766(11) 0.1324(2) 0.0259(5) Uani 1 1 d . U . . .
H37A H 0.0316 0.4379 0.1962 0.039 Uiso 1 1 calc GR . . . .
H37B H -0.0584 0.4538 0.0707 0.039 Uiso 1 1 calc GR . . . .
H37C H -0.0270 0.3938 0.1017 0.039 Uiso 1 1 calc GR . . . .
C38 C -0.2716(3) 0.40997(12) 0.0748(2) 0.0302(6) Uani 1 1 d . U . . .
H38A H -0.2584 0.3774 0.0384 0.045 Uiso 1 1 calc GR . . . .
H38B H -0.2887 0.4381 0.0174 0.045 Uiso 1 1 calc GR . . . .
H38C H -0.3414 0.4059 0.1037 0.045 Uiso 1 1 calc GR . . . .
C39 C 0.1992(2) 0.40325(9) 0.7644(2) 0.0181(5) Uani 1 1 d . U . . .
C40 C 0.3279(2) 0.39424(10) 0.8004(2) 0.0225(5) Uani 1 1 d . U . . .
C41 C 0.3939(3) 0.39782(12) 0.9210(2) 0.0325(6) Uani 1 1 d . U . . .
H41 H 0.4800 0.3921 0.9470 0.039 Uiso 1 1 calc R . . . .
C42 C 0.3341(3) 0.40974(14) 1.0025(2) 0.0361(7) Uani 1 1 d . U . . .
H42 H 0.3798 0.4121 1.0826 0.043 Uiso 1 1 calc R . . . .
C43 C 0.2066(3) 0.41809(12) 0.9654(2) 0.0314(6) Uani 1 1 d . U . . .
H43 H 0.1666 0.4254 1.0209 0.038 Uiso 1 1 calc R . . . .
C44 C 0.1365(3) 0.41576(10) 0.8453(2) 0.0229(5) Uani 1 1 d . U . . .
C45 C 0.3944(2) 0.38036(12) 0.7129(2) 0.0276(6) Uani 1 1 d . U . . .
H45A H 0.3590 0.3485 0.6714 0.041 Uiso 1 1 calc GR . . . .
H45B H 0.4818 0.3748 0.7544 0.041 Uiso 1 1 calc GR . . . .
H45C H 0.3849 0.4089 0.6573 0.041 Uiso 1 1 calc GR . . . .
C46 C -0.0018(3) 0.42809(13) 0.8045(3) 0.0312(6) Uani 1 1 d . U . . .
H46A H -0.0190 0.4562 0.7471 0.047 Uiso 1 1 calc GR . . . .
H46B H -0.0263 0.4390 0.8712 0.047 Uiso 1 1 calc GR . . . .
H46C H -0.0480 0.3969 0.7694 0.047 Uiso 1 1 calc GR . . . .
C47 C 0.3035(2) 0.45317(9) 0.3716(2) 0.0167(4) Uani 1 1 d . U . . .
H47A H 0.2845 0.4673 0.2920 0.020 Uiso 1 1 calc R . . . .
H47B H 0.2619 0.4191 0.3660 0.020 Uiso 1 1 calc R . . . .
C48 C 0.4441(2) 0.44508(9) 0.4241(2) 0.0169(5) Uani 1 1 d . U . . .
C49 C 0.5085(2) 0.40852(10) 0.3761(2) 0.0221(5) Uani 1 1 d . U . . .
H49 H 0.4653 0.3874 0.3119 0.027 Uiso 1 1 calc R . . . .
C50 C 0.6368(3) 0.40425(11) 0.4252(3) 0.0263(5) Uani 1 1 d . U . . .
H50 H 0.6814 0.3805 0.3942 0.032 Uiso 1 1 calc R . . . .
C51 C 0.6986(2) 0.43605(11) 0.5219(2) 0.0260(5) Uani 1 1 d . U . . .
H51 H 0.7849 0.4339 0.5568 0.031 Uiso 1 1 calc R . . . .
C52 C 0.6283(2) 0.47076(10) 0.5645(2) 0.0226(5) Uani 1 1 d . U . . .
H52 H 0.6694 0.4920 0.6291 0.027 Uiso 1 1 calc R . . . .
C53 C 0.2474(2) 0.53396(11) 0.7342(2) 0.0196(4) Uani 1 1 d . U . . .
H53A H 0.3000 0.5653 0.7546 0.024 Uiso 1 1 calc R . . . .
H53B H 0.2593 0.5136 0.8061 0.024 Uiso 1 1 calc R . . . .
C54 C 0.1123(2) 0.55092(9) 0.6855(2) 0.0191(5) Uani 1 1 d . U . . .
C55 C 0.0612(3) 0.58865(10) 0.7439(3) 0.0276(6) Uani 1 1 d . U . . .
H55 H 0.1107 0.6044 0.8138 0.033 Uiso 1 1 calc R . . . .
C56 C -0.0632(3) 0.60192(11) 0.6960(3) 0.0346(7) Uani 1 1 d . U . . .
H56 H -0.0992 0.6267 0.7333 0.041 Uiso 1 1 calc R . . . .
C57 C -0.1344(3) 0.57791(12) 0.5914(3) 0.0345(7) Uani 1 1 d . U . . .
H57 H -0.2185 0.5866 0.5570 0.041 Uiso 1 1 calc R . . . .
C58 C -0.0782(2) 0.54090(12) 0.5395(2) 0.0264(5) Uani 1 1 d . U . . .
H58 H -0.1264 0.5245 0.4699 0.032 Uiso 1 1 calc R . . . .
C59 C 0.8854(4) 0.20292(18) 0.9552(3) 0.0549(10) Uani 1 1 d . U . . .
H59A H 0.8281 0.1791 0.9744 0.082 Uiso 1 1 calc GR . . . .
H59B H 0.9340 0.2213 1.0254 0.082 Uiso 1 1 calc GR . . . .
H59C H 0.9401 0.1830 0.9236 0.082 Uiso 1 1 calc GR . . . .
C60 C 0.8138(3) 0.24223(14) 0.8652(3) 0.0373(7) Uani 1 1 d . U . . .
C61 C 0.8160(3) 0.29680(15) 0.8914(3) 0.0442(8) Uani 1 1 d . U . . .
H61 H 0.8637 0.3088 0.9660 0.053 Uiso 1 1 calc R . . . .
C62 C 0.7494(4) 0.33256(14) 0.8087(4) 0.0481(9) Uani 1 1 d . U . . .
H62 H 0.7511 0.3684 0.8281 0.058 Uiso 1 1 calc R . . . .
C63 C 0.6783(4) 0.31552(15) 0.6948(3) 0.0456(8) Uani 1 1 d . U . . .
H63 H 0.6333 0.3397 0.6380 0.055 Uiso 1 1 calc R . . . .
C64 C 0.6770(4) 0.26232(16) 0.6697(3) 0.0466(8) Uani 1 1 d . U . . .
H64 H 0.6310 0.2503 0.5946 0.056 Uiso 1 1 calc R . . . .
C65 C 0.7421(3) 0.22653(13) 0.7531(3) 0.0401(7) Uani 1 1 d . U . . .
H65 H 0.7379 0.1906 0.7337 0.048 Uiso 1 1 calc R . . . .
C66A C 0.4813(8) 0.2599(5) 0.9222(10) 0.0512(19) Uani 0.389(10) 1 d D U P A 1
H66A H 0.5339 0.2290 0.9366 0.077 Uiso 0.389(10) 1 calc GR . P A 1
H66B H 0.4825 0.2752 0.9965 0.077 Uiso 0.389(10) 1 calc GR . P A 1
H66C H 0.5115 0.2855 0.8781 0.077 Uiso 0.389(10) 1 calc GR . P A 1
C67A C 0.3496(7) 0.2444(5) 0.8527(10) 0.0463(19) Uani 0.389(10) 1 d D U P A 1
C68A C 0.3336(9) 0.2069(4) 0.7637(8) 0.0535(19) Uani 0.389(10) 1 d D U P A 1
H68A H 0.4016 0.1910 0.7488 0.064 Uiso 0.389(10) 1 calc R . P A 1
C69A C 0.2114(10) 0.1941(4) 0.6981(8) 0.056(2) Uani 0.389(10) 1 d D U P A 1
H69A H 0.1976 0.1701 0.6358 0.067 Uiso 0.389(10) 1 calc R . P A 1
C70A C 0.1090(9) 0.2159(4) 0.7222(9) 0.0537(19) Uani 0.389(10) 1 d D U P A 1
H70A H 0.0285 0.2053 0.6785 0.064 Uiso 0.389(10) 1 calc R . P A 1
C71A C 0.1264(8) 0.2535(4) 0.8113(10) 0.0506(19) Uani 0.389(10) 1 d D U P A 1
H71A H 0.0586 0.2680 0.8290 0.061 Uiso 0.389(10) 1 calc R . P A 1
C72A C 0.2480(7) 0.2688(6) 0.8731(12) 0.0423(18) Uani 0.389(10) 1 d D U P A 1
H72A H 0.2616 0.2959 0.9290 0.051 Uiso 0.389(10) 1 calc R . P A 1
C67B C 0.3386(5) 0.2388(3) 0.8323(6) 0.0376(12) Uani 0.611(10) 1 d D U P A 2
C66B C 0.4779(5) 0.2468(4) 0.8793(8) 0.0532(16) Uani 0.611(10) 1 d D U P A 2
H66D H 0.5193 0.2141 0.8728 0.080 Uiso 0.611(10) 1 calc GR . P A 2
H66E H 0.5015 0.2573 0.9610 0.080 Uiso 0.611(10) 1 calc GR . P A 2
H66F H 0.5018 0.2740 0.8343 0.080 Uiso 0.611(10) 1 calc GR . P A 2
C68B C 0.2820(5) 0.2063(2) 0.7360(5) 0.0396(11) Uani 0.611(10) 1 d D U P A 2
H68B H 0.3317 0.1887 0.6986 0.048 Uiso 0.611(10) 1 calc R . P A 2
C69B C 0.1532(5) 0.1993(2) 0.6941(4) 0.0371(11) Uani 0.611(10) 1 d D U P A 2
H69B H 0.1163 0.1774 0.6294 0.044 Uiso 0.611(10) 1 calc R . P A 2
C70B C 0.0811(5) 0.2259(2) 0.7512(4) 0.0344(10) Uani 0.611(10) 1 d D U P A 2
H70B H -0.0053 0.2214 0.7247 0.041 Uiso 0.611(10) 1 calc R . P A 2
C71B C 0.1351(4) 0.2591(2) 0.8470(5) 0.0349(10) Uani 0.611(10) 1 d D U P A 2
H71B H 0.0853 0.2776 0.8826 0.042 Uiso 0.611(10) 1 calc R . P A 2
C72B C 0.2644(4) 0.2642(4) 0.8890(7) 0.0381(15) Uani 0.611(10) 1 d D U P A 2
H72B H 0.3016 0.2848 0.9558 0.046 Uiso 0.611(10) 1 calc R . P A 2

loop_
_atom_site_aniso_label
_atom_site_aniso_U_11
_atom_site_aniso_U_22
_atom_site_aniso_U_33
_atom_site_aniso_U_23
_atom_site_aniso_U_13
_atom_site_aniso_U_12
Cu1 0.01416(16) 0.01281(15) 0.01336(15) -0.00219(12) 0.00451(11) -0.00424(12)
Cu2 0.01315(16) 0.01478(16) 0.01336(15) -0.00149(12) 0.00364(12) -0.00467(12)
O1 0.0229(9) 0.0189(8) 0.0139(8) -0.0015(6) 0.0043(6) -0.0102(7)
O2 0.0200(9) 0.0186(8) 0.0157(8) 0.0002(6) 0.0012(6) -0.0107(6)
O3 0.0151(8) 0.0142(8) 0.0155(7) -0.0033(6) 0.0065(6) -0.0039(6)
O4 0.0155(8) 0.0148(7) 0.0147(7) -0.0038(6) 0.0069(6) -0.0055(6)
N1 0.0160(10) 0.0145(9) 0.0124(9) -0.0006(7) 0.0036(7) -0.0026(7)
N2 0.0151(9) 0.0163(9) 0.0129(9) 0.0020(7) 0.0033(7) -0.0009(7)
N3 0.0170(10) 0.0167(10) 0.0192(9) -0.0011(7) 0.0061(8) -0.0008(7)
N4 0.0179(10) 0.0187(10) 0.0257(10) -0.0005(8) 0.0099(8) -0.0001(8)
C1 0.0177(11) 0.0173(11) 0.0143(10) 0.0025(9) 0.0066(8) 0.0014(8)
C2 0.0118(11) 0.0147(10) 0.0176(11) -0.0003(8) 0.0061(8) 0.0000(8)
C3 0.0159(11) 0.0136(10) 0.0170(10) 0.0031(8) 0.0064(8) 0.0001(8)
C4 0.0110(10) 0.0127(10) 0.0206(11) 0.0005(8) 0.0070(8) 0.0001(8)
C5 0.0113(10) 0.0141(10) 0.0163(10) -0.0026(8) 0.0024(8) 0.0004(8)
C6 0.0133(11) 0.0142(10) 0.0152(10) 0.0006(8) 0.0055(8) 0.0017(8)
C7 0.0141(11) 0.0115(10) 0.0160(10) -0.0031(8) 0.0050(8) -0.0014(8)
C8 0.0152(11) 0.0126(10) 0.0210(11) -0.0003(9) 0.0053(9) -0.0035(8)
C9 0.0242(13) 0.0180(12) 0.0264(13) 0.0032(9) 0.0068(10) -0.0050(9)
C10 0.0165(12) 0.0213(12) 0.0365(14) 0.0044(10) 0.0079(10) -0.0031(9)
C11 0.0275(13) 0.0147(11) 0.0265(12) -0.0021(9) 0.0080(10) -0.0044(9)
C12 0.0234(12) 0.0170(11) 0.0130(10) 0.0006(9) 0.0015(9) -0.0059(9)
C13 0.060(2) 0.0160(14) 0.0202(12) 0.0046(10) -0.0013(12) -0.0035(12)
C14 0.0299(15) 0.062(2) 0.0160(12) 0.0007(12) 0.0060(10) -0.0169(14)
C15 0.0245(13) 0.0197(12) 0.0176(11) 0.0018(9) -0.0002(9) -0.0041(9)
C16 0.0237(12) 0.0123(10) 0.0142(11) 0.0011(8) 0.0026(9) -0.0041(8)
C17 0.0296(14) 0.0180(11) 0.0191(11) -0.0016(9) 0.0108(10) -0.0047(9)
C18 0.0425(16) 0.0279(14) 0.0185(12) -0.0031(10) 0.0120(11) -0.0058(11)
C19 0.0451(17) 0.0315(15) 0.0142(11) -0.0017(10) 0.0005(11) -0.0067(12)
C20 0.0269(14) 0.0241(13) 0.0236(13) 0.0005(10) -0.0045(10) -0.0036(10)
C21 0.0216(13) 0.0142(11) 0.0202(12) 0.0021(9) 0.0012(9) -0.0022(9)
C22 0.0297(15) 0.0323(14) 0.0237(12) -0.0040(10) 0.0140(11) -0.0038(11)
C23 0.0189(12) 0.0217(12) 0.0285(13) -0.0009(10) 0.0013(10) 0.0027(9)
C24 0.0153(11) 0.0152(11) 0.0164(11) 0.0021(8) 0.0058(9) 0.0001(8)
C25 0.0113(10) 0.0147(10) 0.0161(10) -0.0011(8) 0.0046(8) 0.0008(8)
C26 0.0132(10) 0.0141(10) 0.0170(10) 0.0020(8) 0.0062(8) 0.0008(8)
C27 0.0104(10) 0.0146(11) 0.0214(11) -0.0020(8) 0.0066(8) -0.0006(8)
C28 0.0098(10) 0.0189(11) 0.0151(10) -0.0011(8) 0.0019(8) 0.0001(8)
C29 0.0126(10) 0.0149(10) 0.0159(10) -0.0011(8) 0.0034(8) -0.0009(8)
C30 0.0117(10) 0.0148(10) 0.0167(11) -0.0010(8) 0.0060(8) 0.0002(8)
C31 0.0132(11) 0.0161(11) 0.0234(12) -0.0013(9) 0.0041(9) -0.0029(9)
C32 0.0237(13) 0.0171(12) 0.0304(13) 0.0032(10) 0.0032(10) -0.0068(9)
C33 0.0148(12) 0.0225(12) 0.0321(13) 0.0002(10) 0.0071(10) -0.0044(9)
C34 0.0220(12) 0.0178(11) 0.0284(13) -0.0065(9) 0.0058(10) -0.0051(9)
C35 0.0191(12) 0.0194(11) 0.0159(11) 0.0012(9) -0.0006(9) -0.0034(9)
C36 0.0293(14) 0.0211(12) 0.0261(13) 0.0058(10) 0.0055(10) 0.0031(10)
C37 0.0306(14) 0.0292(14) 0.0193(12) 0.0034(10) 0.0099(10) -0.0048(11)
C38 0.0314(14) 0.0258(13) 0.0228(13) 0.0077(10) -0.0063(11) -0.0074(11)
C39 0.0216(12) 0.0167(11) 0.0127(11) 0.0006(8) 0.0009(9) -0.0059(9)
C40 0.0223(13) 0.0221(12) 0.0196(12) -0.0013(9) 0.0017(10) -0.0039(9)
C41 0.0249(14) 0.0377(16) 0.0242(13) -0.0008(11) -0.0073(11) -0.0057(11)
C42 0.0414(17) 0.0433(17) 0.0157(12) -0.0020(11) -0.0019(11) -0.0122(13)
C43 0.0420(17) 0.0364(15) 0.0164(12) -0.0050(10) 0.0103(11) -0.0122(12)
C44 0.0278(13) 0.0225(12) 0.0185(11) -0.0012(9) 0.0077(10) -0.0092(10)
C45 0.0203(13) 0.0325(14) 0.0270(13) -0.0024(11) 0.0031(10) 0.0056(10)
C46 0.0303(15) 0.0423(16) 0.0260(13) -0.0045(11) 0.0163(11) -0.0059(12)
C47 0.0169(11) 0.0174(11) 0.0164(10) -0.0057(8) 0.0062(8) -0.0042(8)
C48 0.0189(12) 0.0152(11) 0.0191(11) 0.0000(8) 0.0096(9) -0.0020(8)
C49 0.0258(13) 0.0185(11) 0.0242(12) -0.0057(9) 0.0108(10) -0.0029(9)
C50 0.0248(14) 0.0210(12) 0.0378(14) -0.0016(11) 0.0165(11) 0.0047(10)
C51 0.0168(12) 0.0260(13) 0.0346(14) 0.0028(11) 0.0075(10) 0.0035(10)
C52 0.0194(12) 0.0235(13) 0.0232(12) -0.0024(10) 0.0046(9) -0.0019(9)
C53 0.0199(12) 0.0228(11) 0.0186(10) -0.0056(10) 0.0095(9) -0.0055(10)
C54 0.0234(13) 0.0148(11) 0.0237(12) -0.0029(9) 0.0141(10) -0.0046(8)
C55 0.0367(15) 0.0182(12) 0.0357(14) -0.0066(10) 0.0224(12) -0.0059(10)
C56 0.0400(17) 0.0200(13) 0.0565(19) -0.0038(13) 0.0336(15) 0.0026(11)
C57 0.0238(15) 0.0307(15) 0.0532(19) 0.0060(13) 0.0184(13) 0.0086(11)
C58 0.0209(12) 0.0269(13) 0.0313(13) 0.0015(11) 0.0082(10) 0.0015(10)
C59 0.055(2) 0.061(2) 0.043(2) -0.0037(17) 0.0074(16) 0.0185(19)
C60 0.0286(15) 0.0403(17) 0.0423(17) -0.0096(14) 0.0101(13) 0.0029(12)
C61 0.0343(17) 0.0441(19) 0.052(2) -0.0214(16) 0.0106(14) -0.0017(14)
C62 0.046(2) 0.0310(16) 0.074(3) -0.0093(16) 0.0287(18) -0.0054(14)
C63 0.0439(19) 0.0454(19) 0.055(2) 0.0140(16) 0.0257(16) 0.0137(15)
C64 0.0422(19) 0.056(2) 0.0386(17) -0.0075(16) 0.0090(14) 0.0068(16)
C65 0.0392(18) 0.0330(16) 0.0436(18) -0.0114(14) 0.0068(14) 0.0052(13)
C66A 0.0523(19) 0.053(4) 0.040(3) 0.012(3) 0.0037(15) -0.0064(16)
C67A 0.0523(19) 0.040(3) 0.038(3) 0.020(3) 0.0021(15) -0.0049(15)
C68A 0.052(2) 0.051(3) 0.045(3) 0.010(2) -0.0013(17) -0.0010(18)
C69A 0.052(2) 0.049(3) 0.052(3) 0.008(3) -0.0026(19) 0.000(2)
C70A 0.052(2) 0.041(3) 0.055(3) 0.010(3) -0.0002(16) -0.0020(17)
C71A 0.0524(19) 0.037(3) 0.053(4) 0.013(3) 0.0036(15) -0.0062(15)
C72A 0.0524(19) 0.030(3) 0.037(3) 0.025(2) 0.0044(16) -0.0071(17)
C67B 0.0371(13) 0.038(2) 0.0408(19) 0.0158(17) 0.0173(9) 0.0058(9)
C66B 0.0375(13) 0.068(3) 0.057(3) -0.004(2) 0.0193(9) 0.0028(10)
C68B 0.0367(13) 0.042(2) 0.0433(18) 0.0129(15) 0.0171(11) 0.0064(11)
C69B 0.0367(13) 0.0366(19) 0.0411(15) 0.0152(14) 0.0169(11) 0.0069(12)
C70B 0.0363(13) 0.0315(19) 0.0385(16) 0.0185(13) 0.0165(9) 0.0068(9)
C71B 0.0369(13) 0.0325(18) 0.0389(17) 0.0179(14) 0.0172(10) 0.0057(10)
C72B 0.0369(13) 0.039(3) 0.042(2) 0.015(2) 0.0174(10) 0.0051(11)

loop_
_atom_type_symbol
_atom_type_description
_atom_type_scat_dispersion_real
_atom_type_scat_dispersion_imag
_atom_type_scat_source
C C 0.0181 0.0091 'International Tables Vol C Tables 4.2.6.8 and 6.1.1.4'
H H 0.0000 0.0000 'International Tables Vol C Tables 4.2.6.8 and 6.1.1.4'
Cu Cu -1.9646 0.5888 'International Tables Vol C Tables 4.2.6.8 and 6.1.1.4'
N N 0.0311 0.0180 'International Tables Vol C Tables 4.2.6.8 and 6.1.1.4'
O O 0.0492 0.0322 'International Tables Vol C Tables 4.2.6.8 and 6.1.1.4'

loop_
_geom_angle_atom_site_label_1
_geom_angle_atom_site_label_2
_geom_angle_atom_site_label_3
_geom_angle
O1 Cu1 Cu2 132.40(5)
O1 Cu1 O3 171.52(7)
O1 Cu1 O4 93.05(7)
O1 Cu1 N1 92.60(7)
O1 Cu1 N3 101.55(8)
O3 Cu1 Cu2 39.94(5)
O3 Cu1 O4 79.03(6)
O3 Cu1 N1 95.84(7)
O3 Cu1 N3 78.37(7)
O4 Cu1 Cu2 39.43(5)
O4 Cu1 N1 152.95(8)
O4 Cu1 N3 108.36(7)
N1 Cu1 Cu2 127.80(6)
N1 Cu1 N3 96.35(8)
N3 Cu1 Cu2 97.98(5)
O2 Cu2 Cu1 128.88(5)
O2 Cu2 O3 91.15(7)
O2 Cu2 O4 167.49(7)
O2 Cu2 N2 91.84(7)
O2 Cu2 N4 99.99(8)
O3 Cu2 Cu1 39.11(5)
O3 Cu2 N2 145.87(7)
O3 Cu2 N4 112.21(7)
O4 Cu2 Cu1 40.09(5)
O4 Cu2 O3 78.86(6)
O4 Cu2 N2 100.65(7)
O4 Cu2 N4 77.26(7)
N2 Cu2 Cu1 134.21(6)
N2 Cu2 N4 100.71(8)
N4 Cu2 Cu1 92.56(5)
C7 O1 Cu1 129.87(14)
C30 O2 Cu2 131.00(15)
Cu1 O3 Cu2 100.95(7)
C47 O3 Cu1 118.91(13)
C47 O3 Cu2 121.57(13)
Cu2 O4 Cu1 100.48(7)
C53 O4 Cu1 121.19(14)
C53 O4 Cu2 117.66(14)
C1 N1 Cu1 123.03(16)
C1 N1 C16 117.31(19)
C16 N1 Cu1 119.39(14)
C24 N2 Cu2 124.12(16)
C24 N2 C39 116.92(19)
C39 N2 Cu2 118.93(15)
C48 N3 Cu1 110.15(16)
C48 N3 C52 118.8(2)
C52 N3 Cu1 130.28(17)
C54 N4 Cu2 109.50(16)
C54 N4 C58 118.5(2)
C58 N4 Cu2 131.38(18)
N1 C1 H1 116.3
N1 C1 C2 127.5(2)
C2 C1 H1 116.3
C3 C2 C1 115.8(2)
C3 C2 C7 120.5(2)
C7 C2 C1 123.7(2)
C2 C3 H3 119.0
C4 C3 C2 122.1(2)
C4 C3 H3 119.0
C3 C4 C5 116.8(2)
C3 C4 C8 123.8(2)
C5 C4 C8 119.3(2)
C4 C5 H5 117.7
C6 C5 C4 124.6(2)
C6 C5 H5 117.7
C5 C6 C7 118.2(2)
C5 C6 C12 121.5(2)
C7 C6 C12 120.3(2)
O1 C7 C2 122.6(2)
O1 C7 C6 119.8(2)
C2 C7 C6 117.5(2)
C9 C8 C4 111.54(19)
C9 C8 C10 108.2(2)
C9 C8 C11 108.8(2)
C10 C8 C4 109.40(19)
C11 C8 C4 109.97(19)
C11 C8 C10 108.8(2)
C8 C9 H9A 109.5
C8 C9 H9B 109.5
C8 C9 H9C 109.5
H9A C9 H9B 109.5
H9A C9 H9C 109.5
H9B C9 H9C 109.5
C8 C10 H10A 109.5
C8 C10 H10B 109.5
C8 C10 H10C 109.5
H10A C10 H10B 109.5
H10A C10 H10C 109.5
H10B C10 H10C 109.5
C8 C11 H11A 109.5
C8 C11 H11B 109.5
C8 C11 H11C 109.5
H11A C11 H11B 109.5
H11A C11 H11C 109.5
H11B C11 H11C 109.5
C6 C12 C13 109.79(19)
C6 C12 C15 111.90(19)
C14 C12 C6 110.5(2)
C14 C12 C13 110.2(2)
C14 C12 C15 107.5(2)
C15 C12 C13 106.8(2)
C12 C13 H13A 109.5
C12 C13 H13B 109.5
C12 C13 H13C 109.5
H13A C13 H13B 109.5
H13A C13 H13C 109.5
H13B C13 H13C 109.5
C12 C14 H14A 109.5
C12 C14 H14B 109.5
C12 C14 H14C 109.5
H14A C14 H14B 109.5
H14A C14 H14C 109.5
H14B C14 H14C 109.5
C12 C15 H15A 109.5
C12 C15 H15B 109.5
C12 C15 H15C 109.5
H15A C15 H15B 109.5
H15A C15 H15C 109.5
H15B C15 H15C 109.5
C17 C16 N1 119.5(2)
C21 C16 N1 118.5(2)
C21 C16 C17 121.8(2)
C16 C17 C22 122.8(2)
C18 C17 C16 118.1(2)
C18 C17 C22 119.1(2)
C17 C18 H18 119.6
C19 C18 C17 120.8(3)
C19 C18 H18 119.6
C18 C19 H19 120.0
C20 C19 C18 120.1(2)
C20 C19 H19 120.0
C19 C20 H20 119.3
C19 C20 C21 121.4(3)
C21 C20 H20 119.3
C16 C21 C23 121.8(2)
C20 C21 C16 117.8(2)
C20 C21 C23 120.3(2)
C17 C22 H22A 109.5
C17 C22 H22B 109.5
C17 C22 H22C 109.5
H22A C22 H22B 109.5
H22A C22 H22C 109.5
H22B C22 H22C 109.5
C21 C23 H23A 109.5
C21 C23 H23B 109.5
C21 C23 H23C 109.5
H23A C23 H23B 109.5
H23A C23 H23C 109.5
H23B C23 H23C 109.5
N2 C24 H24 116.5
N2 C24 C25 126.9(2)
C25 C24 H24 116.5
C26 C25 C24 116.7(2)
C30 C25 C24 122.7(2)
C30 C25 C26 120.6(2)
C25 C26 H26 119.1
C27 C26 C25 121.7(2)
C27 C26 H26 119.1
C26 C27 C28 116.7(2)
C26 C27 C31 124.3(2)
C28 C27 C31 118.9(2)
C27 C28 H28 117.7
C29 C28 C27 124.6(2)
C29 C28 H28 117.7
C28 C29 C30 118.2(2)
C28 C29 C35 122.2(2)
C30 C29 C35 119.6(2)
O2 C30 C25 123.0(2)
O2 C30 C29 119.1(2)
C25 C30 C29 117.9(2)
C27 C31 C33 109.06(19)
C27 C31 C34 110.07(19)
C32 C31 C27 111.94(19)
C32 C31 C33 109.1(2)
C32 C31 C34 107.8(2)
C34 C31 C33 108.8(2)
C31 C32 H32A 109.5
C31 C32 H32B 109.5
C31 C32 H32C 109.5
H32A C32 H32B 109.5
H32A C32 H32C 109.5
H32B C32 H32C 109.5
C31 C33 H33A 109.5
C31 C33 H33B 109.5
C31 C33 H33C 109.5
H33A C33 H33B 109.5
H33A C33 H33C 109.5
H33B C33 H33C 109.5
C31 C34 H34A 109.5
C31 C34 H34B 109.5
C31 C34 H34C 109.5
H34A C34 H34B 109.5
H34A C34 H34C 109.5
H34B C34 H34C 109.5
C29 C35 C36 110.6(2)
C29 C35 C37 110.2(2)
C37 C35 C36 109.2(2)
C38 C35 C29 111.1(2)
C38 C35 C36 106.2(2)
C38 C35 C37 109.3(2)
C35 C36 H36A 109.5
C35 C36 H36B 109.5
C35 C36 H36C 109.5
H36A C36 H36B 109.5
H36A C36 H36C 109.5
H36B C36 H36C 109.5
C35 C37 H37A 109.5
C35 C37 H37B 109.5
C35 C37 H37C 109.5
H37A C37 H37B 109.5
H37A C37 H37C 109.5
H37B C37 H37C 109.5
C35 C38 H38A 109.5
C35 C38 H38B 109.5
C35 C38 H38C 109.5
H38A C38 H38B 109.5
H38A C38 H38C 109.5
H38B C38 H38C 109.5
C40 C39 N2 118.5(2)
C40 C39 C44 121.9(2)
C44 C39 N2 119.5(2)
C39 C40 C45 121.6(2)
C41 C40 C39 117.8(2)
C41 C40 C45 120.5(2)
C40 C41 H41 119.4
C42 C41 C40 121.3(3)
C42 C41 H41 119.4
C41 C42 H42 120.0
C43 C42 C41 120.1(2)
C43 C42 H42 120.0
C42 C43 H43 119.6
C42 C43 C44 120.9(3)
C44 C43 H43 119.6
C39 C44 C46 121.4(2)
C43 C44 C39 118.0(3)
C43 C44 C46 120.6(2)
C40 C45 H45A 109.5
C40 C45 H45B 109.5
C40 C45 H45C 109.5
H45A C45 H45B 109.5
H45A C45 H45C 109.5
H45B C45 H45C 109.5
C44 C46 H46A 109.5
C44 C46 H46B 109.5
C44 C46 H46C 109.5
H46A C46 H46B 109.5
H46A C46 H46C 109.5
H46B C46 H46C 109.5
O3 C47 H47A 109.1
O3 C47 H47B 109.1
O3 C47 C48 112.37(18)
H47A C47 H47B 107.9
C48 C47 H47A 109.1
C48 C47 H47B 109.1
N3 C48 C47 116.6(2)
N3 C48 C49 121.6(2)
C49 C48 C47 121.8(2)
C48 C49 H49 120.4
C50 C49 C48 119.2(2)
C50 C49 H49 120.4
C49 C50 H50 120.5
C49 C50 C51 119.0(2)
C51 C50 H50 120.5
C50 C51 H51 120.9
C52 C51 C50 118.3(2)
C52 C51 H51 120.9
N3 C52 C51 123.1(2)
N3 C52 H52 118.4
C51 C52 H52 118.4
O4 C53 H53A 109.1
O4 C53 H53B 109.1
O4 C53 C54 112.40(19)
H53A C53 H53B 107.9
C54 C53 H53A 109.1
C54 C53 H53B 109.1
N4 C54 C53 116.6(2)
N4 C54 C55 121.8(2)
C55 C54 C53 121.6(2)
C54 C55 H55 120.5
C56 C55 C54 118.9(3)
C56 C55 H55 120.5
C55 C56 H56 120.4
C55 C56 C57 119.2(3)
C57 C56 H56 120.4
C56 C57 H57 120.7
C58 C57 C56 118.7(3)
C58 C57 H57 120.7
N4 C58 C57 122.8(3)
N4 C58 H58 118.6
C57 C58 H58 118.6
H59A C59 H59B 109.5
H59A C59 H59C 109.5
H59B C59 H59C 109.5
C60 C59 H59A 109.5
C60 C59 H59B 109.5
C60 C59 H59C 109.5
C61 C60 C59 121.4(3)
C65 C60 C59 121.4(3)
C65 C60 C61 117.2(3)
C60 C61 H61 119.5
C62 C61 C60 121.0(3)
C62 C61 H61 119.5
C61 C62 H62 119.8
C61 C62 C63 120.5(3)
C63 C62 H62 119.8
C62 C63 H63 120.9
C64 C63 C62 118.1(3)
C64 C63 H63 120.9
C63 C64 H64 119.4
C65 C64 C63 121.2(3)
C65 C64 H64 119.4
C60 C65 H65 119.1
C64 C65 C60 121.8(3)
C64 C65 H65 119.1
H66A C66A H66B 109.5
H66A C66A H66C 109.5
H66B C66A H66C 109.5
C67A C66A H66A 109.5
C67A C66A H66B 109.5
C67A C66A H66C 109.5
C68A C67A C66A 117.5(7)
C72A C67A C66A 120.9(7)
C72A C67A C68A 121.5(7)
C67A C68A H68A 121.6
C67A C68A C69A 116.8(7)
C69A C68A H68A 121.6
C68A C69A H69A 118.9
C68A C69A C70A 122.3(7)
C70A C69A H69A 118.9
C69A C70A H70A 119.9
C69A C70A C71A 120.2(7)
C71A C70A H70A 119.9
C70A C71A H71A 121.0
C72A C71A C70A 118.0(8)
C72A C71A H71A 121.0
C67A C72A H72A 119.5
C71A C72A C67A 121.0(8)
C71A C72A H72A 119.5
C68B C67B C66B 122.5(4)
C72B C67B C66B 118.5(4)
C72B C67B C68B 119.0(5)
C67B C66B H66D 109.5
C67B C66B H66E 109.5
C67B C66B H66F 109.5
H66D C66B H66E 109.5
H66D C66B H66F 109.5
H66E C66B H66F 109.5
C67B C68B H68B 119.2
C69B C68B C67B 121.6(4)
C69B C68B H68B 119.2
C68B C69B H69B 120.9
C68B C69B C70B 118.2(4)
C70B C69B H69B 120.9
C69B C70B H70B 119.3
C71B C70B C69B 121.4(4)
C71B C70B H70B 119.3
C70B C71B H71B 120.4
C72B C71B C70B 119.2(5)
C72B C71B H71B 120.4
C67B C72B H72B 119.7
C71B C72B C67B 120.6(5)
C71B C72B H72B 119.7

loop_
_geom_bond_atom_site_label_1
_geom_bond_atom_site_label_2
_geom_bond_distance
Cu1 Cu2 3.0275(4)
Cu1 O1 1.9072(16)
Cu1 O3 1.9451(16)
Cu1 O4 1.9828(16)
Cu1 N1 2.0126(19)
Cu1 N3 2.239(2)
Cu2 O2 1.8911(16)
Cu2 O3 1.9797(16)
Cu2 O4 1.9556(16)
Cu2 N2 2.0024(19)
Cu2 N4 2.275(2)
O1 C7 1.299(3)
O2 C30 1.300(3)
O3 C47 1.396(3)
O4 C53 1.403(3)
N1 C1 1.297(3)
N1 C16 1.441(3)
N2 C24 1.293(3)
N2 C39 1.441(3)
N3 C48 1.335(3)
N3 C52 1.342(3)
N4 C54 1.335(3)
N4 C58 1.346(3)
C1 H1 0.9300
C1 C2 1.433(3)
C2 C3 1.425(3)
C2 C7 1.426(3)
C3 H3 0.9300
C3 C4 1.362(3)
C4 C5 1.419(3)
C4 C8 1.541(3)
C5 H5 0.9300
C5 C6 1.384(3)
C6 C7 1.444(3)
C6 C12 1.535(3)
C8 C9 1.526(3)
C8 C10 1.533(3)
C8 C11 1.533(3)
C9 H9A 0.9600
C9 H9B 0.9600
C9 H9C 0.9600
C10 H10A 0.9600
C10 H10B 0.9600
C10 H10C 0.9600
C11 H11A 0.9600
C11 H11B 0.9600
C11 H11C 0.9600
C12 C13 1.546(4)
C12 C14 1.527(4)
C12 C15 1.539(3)
C13 H13A 0.9600
C13 H13B 0.9600
C13 H13C 0.9600
C14 H14A 0.9600
C14 H14B 0.9600
C14 H14C 0.9600
C15 H15A 0.9600
C15 H15B 0.9600
C15 H15C 0.9600
C16 C17 1.406(3)
C16 C21 1.402(4)
C17 C18 1.398(4)
C17 C22 1.510(4)
C18 H18 0.9300
C18 C19 1.386(4)
C19 H19 0.9300
C19 C20 1.382(4)
C20 H20 0.9300
C20 C21 1.395(4)
C21 C23 1.503(4)
C22 H22A 0.9600
C22 H22B 0.9600
C22 H22C 0.9600
C23 H23A 0.9600
C23 H23B 0.9600
C23 H23C 0.9600
C24 H24 0.9300
C24 C25 1.440(3)
C25 C26 1.422(3)
C25 C30 1.418(3)
C26 H26 0.9300
C26 C27 1.372(3)
C27 C28 1.412(3)
C27 C31 1.540(3)
C28 H28 0.9300
C28 C29 1.383(3)
C29 C30 1.437(3)
C29 C35 1.535(3)
C31 C32 1.530(3)
C31 C33 1.541(3)
C31 C34 1.540(3)
C32 H32A 0.9600
C32 H32B 0.9600
C32 H32C 0.9600
C33 H33A 0.9600
C33 H33B 0.9600
C33 H33C 0.9600
C34 H34A 0.9600
C34 H34B 0.9600
C34 H34C 0.9600
C35 C36 1.546(4)
C35 C37 1.535(4)
C35 C38 1.533(3)
C36 H36A 0.9600
C36 H36B 0.9600
C36 H36C 0.9600
C37 H37A 0.9600
C37 H37B 0.9600
C37 H37C 0.9600
C38 H38A 0.9600
C38 H38B 0.9600
C38 H38C 0.9600
C39 C40 1.395(4)
C39 C44 1.400(4)
C40 C41 1.394(4)
C40 C45 1.505(4)
C41 H41 0.9300
C41 C42 1.381(5)
C42 H42 0.9300
C42 C43 1.378(5)
C43 H43 0.9300
C43 C44 1.397(4)
C44 C46 1.509(4)
C45 H45A 0.9600
C45 H45B 0.9600
C45 H45C 0.9600
C46 H46A 0.9600
C46 H46B 0.9600
C46 H46C 0.9600
C47 H47A 0.9700
C47 H47B 0.9700
C47 C48 1.520(3)
C48 C49 1.401(3)
C49 H49 0.9300
C49 C50 1.381(4)
C50 H50 0.9300
C50 C51 1.392(4)
C51 H51 0.9300
C51 C52 1.380(4)
C52 H52 0.9300
C53 H53A 0.9700
C53 H53B 0.9700
C53 C54 1.508(3)
C54 C55 1.404(3)
C55 H55 0.9300
C55 C56 1.376(4)
C56 H56 0.9300
C56 C57 1.386(5)
C57 H57 0.9300
C57 C58 1.378(4)
C58 H58 0.9300
C59 H59A 0.9600
C59 H59B 0.9600
C59 H59C 0.9600
C59 C60 1.491(5)
C60 C61 1.406(5)
C60 C65 1.379(5)
C61 H61 0.9300
C61 C62 1.368(6)
C62 H62 0.9300
C62 C63 1.405(6)
C63 H63 0.9300
C63 C64 1.370(5)
C64 H64 0.9300
C64 C65 1.368(5)
C65 H65 0.9300
C66A H66A 0.9600
C66A H66B 0.9600
C66A H66C 0.9600
C66A C67A 1.502(6)
C67A C68A 1.387(2)
C67A C72A 1.387(2)
C68A H68A 0.9300
C68A C69A 1.387(2)
C69A H69A 0.9300
C69A C70A 1.387(2)
C70A H70A 0.9300
C70A C71A 1.387(2)
C71A H71A 0.9300
C71A C72A 1.387(2)
C72A H72A 0.9300
C67B C66B 1.502(6)
C67B C68B 1.387(2)
C67B C72B 1.387(2)
C66B H66D 0.9600
C66B H66E 0.9600
C66B H66F 0.9600
C68B H68B 0.9300
C68B C69B 1.387(2)
C69B H69B 0.9300
C69B C70B 1.388(2)
C70B H70B 0.9300
C70B C71B 1.387(2)
C71B H71B 0.9300
C71B C72B 1.387(2)
C72B H72B 0.9300

loop_
_geom_torsion_atom_site_label_1
_geom_torsion_atom_site_label_2
_geom_torsion_atom_site_label_3
_geom_torsion_atom_site_label_4
_geom_torsion
Cu1 Cu2 O2 C30 157.13(17)
Cu1 O1 C7 C2 11.2(3)
Cu1 O1 C7 C6 -168.84(16)
Cu1 O3 C47 C48 19.5(2)
Cu1 O4 C53 C54 96.3(2)
Cu1 N1 C1 C2 -0.7(3)
Cu1 N1 C16 C17 -106.8(2)
Cu1 N1 C16 C21 68.5(2)
Cu1 N3 C48 C47 -6.8(2)
Cu1 N3 C48 C49 172.11(19)
Cu1 N3 C52 C51 -169.5(2)
Cu2 O2 C30 C25 -4.8(3)
Cu2 O2 C30 C29 174.88(16)
Cu2 O3 C47 C48 -106.98(18)
Cu2 O4 C53 C54 -27.5(2)
Cu2 N2 C24 C25 -5.6(3)
Cu2 N2 C39 C40 -70.1(3)
Cu2 N2 C39 C44 106.6(2)
Cu2 N4 C54 C53 6.8(2)
Cu2 N4 C54 C55 -172.08(19)
Cu2 N4 C58 C57 170.6(2)
O3 Cu2 O2 C30 145.9(2)
O3 C47 C48 N3 -6.5(3)
O3 C47 C48 C49 174.6(2)
O4 Cu2 O2 C30 -177.4(3)
O4 C53 C54 N4 11.3(3)
O4 C53 C54 C55 -169.9(2)
N1 C1 C2 C3 -179.9(2)
N1 C1 C2 C7 0.5(4)
N1 C16 C17 C18 175.5(2)
N1 C16 C17 C22 -2.1(3)
N1 C16 C21 C20 -175.0(2)
N1 C16 C21 C23 5.5(3)
N2 Cu2 O2 C30 -0.1(2)
N2 C24 C25 C26 -179.4(2)
N2 C24 C25 C30 -0.1(4)
N2 C39 C40 C41 176.8(2)
N2 C39 C40 C45 -4.0(4)
N2 C39 C44 C43 -177.7(2)
N2 C39 C44 C46 0.4(4)
N3 C48 C49 C50 -1.0(4)
N4 Cu2 O2 C30 -101.3(2)
N4 C54 C55 C56 -0.2(4)
C1 N1 C16 C17 67.4(3)
C1 N1 C16 C21 -117.3(2)
C1 C2 C3 C4 -179.0(2)
C1 C2 C7 O1 -5.7(4)
C1 C2 C7 C6 174.3(2)
C2 C3 C4 C5 3.4(3)
C2 C3 C4 C8 -178.6(2)
C3 C2 C7 O1 174.8(2)
C3 C2 C7 C6 -5.2(3)
C3 C4 C5 C6 -2.7(3)
C3 C4 C8 C9 9.4(3)
C3 C4 C8 C10 -110.3(3)
C3 C4 C8 C11 130.2(2)
C4 C5 C6 C7 -2.0(3)
C4 C5 C6 C12 177.3(2)
C5 C4 C8 C9 -172.6(2)
C5 C4 C8 C10 67.6(3)
C5 C4 C8 C11 -51.8(3)
C5 C6 C7 O1 -174.2(2)
C5 C6 C7 C2 5.8(3)
C5 C6 C12 C13 -124.5(2)
C5 C6 C12 C14 113.7(3)
C5 C6 C12 C15 -6.1(3)
C7 C2 C3 C4 0.5(3)
C7 C6 C12 C13 54.7(3)
C7 C6 C12 C14 -67.1(3)
C7 C6 C12 C15 173.1(2)
C8 C4 C5 C6 179.2(2)
C12 C6 C7 O1 6.6(3)
C12 C6 C7 C2 -173.4(2)
C16 N1 C1 C2 -174.7(2)
C16 C17 C18 C19 -1.0(4)
C17 C16 C21 C20 0.2(3)
C17 C16 C21 C23 -179.4(2)
C17 C18 C19 C20 1.0(4)
C18 C19 C20 C21 -0.4(4)
C19 C20 C21 C16 -0.2(4)
C19 C20 C21 C23 179.3(2)
C21 C16 C17 C18 0.4(4)
C21 C16 C17 C22 -177.2(2)
C22 C17 C18 C19 176.7(3)
C24 N2 C39 C40 108.1(3)
C24 N2 C39 C44 -75.3(3)
C24 C25 C26 C27 178.6(2)
C24 C25 C30 O2 5.6(4)
C24 C25 C30 C29 -174.1(2)
C25 C26 C27 C28 -3.3(3)
C25 C26 C27 C31 179.6(2)
C26 C25 C30 O2 -175.1(2)
C26 C25 C30 C29 5.3(3)
C26 C27 C28 C29 2.9(3)
C26 C27 C31 C32 -10.1(3)
C26 C27 C31 C33 110.7(3)
C26 C27 C31 C34 -130.0(2)
C27 C28 C29 C30 1.6(4)
C27 C28 C29 C35 -177.6(2)
C28 C27 C31 C32 172.9(2)
C28 C27 C31 C33 -66.3(3)
C28 C27 C31 C34 53.0(3)
C28 C29 C30 O2 174.7(2)
C28 C29 C30 C25 -5.6(3)
C28 C29 C35 C36 127.0(2)
C28 C29 C35 C37 -112.1(2)
C28 C29 C35 C38 9.3(3)
C30 C25 C26 C27 -0.7(3)
C30 C29 C35 C36 -52.2(3)
C30 C29 C35 C37 68.7(3)
C30 C29 C35 C38 -169.9(2)
C31 C27 C28 C29 -179.9(2)
C35 C29 C30 O2 -6.1(3)
C35 C29 C30 C25 173.6(2)
C39 N2 C24 C25 176.4(2)
C39 C40 C41 C42 0.2(4)
C40 C39 C44 C43 -1.2(4)
C40 C39 C44 C46 176.9(2)
C40 C41 C42 C43 0.3(5)
C41 C42 C43 C44 -1.3(5)
C42 C43 C44 C39 1.7(4)
C42 C43 C44 C46 -176.4(3)
C44 C39 C40 C41 0.3(4)
C44 C39 C40 C45 179.5(2)
C45 C40 C41 C42 -179.0(3)
C47 C48 C49 C50 177.8(2)
C48 N3 C52 C51 -0.4(4)
C48 C49 C50 C51 0.6(4)
C49 C50 C51 C52 -0.1(4)
C50 C51 C52 N3 0.0(4)
C52 N3 C48 C47 -178.0(2)
C52 N3 C48 C49 0.9(3)
C53 C54 C55 C56 -179.0(2)
C54 N4 C58 C57 0.4(4)
C54 C55 C56 C57 -0.3(4)
C55 C56 C57 C58 0.8(4)
C56 C57 C58 N4 -0.8(4)
C58 N4 C54 C53 179.0(2)
C58 N4 C54 C55 0.2(4)
C59 C60 C61 C62 -179.5(4)
C59 C60 C65 C64 -179.4(4)
C60 C61 C62 C63 -0.9(5)
C61 C60 C65 C64 0.9(5)
C61 C62 C63 C64 0.6(5)
C62 C63 C64 C65 0.5(6)
C63 C64 C65 C60 -1.3(6)
C65 C60 C61 C62 0.2(5)
C66A C67A C68A C69A -178.2(10)
C66A C67A C72A C71A -178.2(12)
C67A C68A C69A C70A -2.5(16)
C68A C67A C72A C71A 5(2)
C68A C69A C70A C71A 2.8(16)
C69A C70A C71A C72A 1.0(17)
C70A C71A C72A C67A -5(2)
C72A C67A C68A C69A -1.5(19)
C67B C68B C69B C70B 0.0(9)
C66B C67B C68B C69B 179.8(6)
C66B C67B C72B C71B 178.4(7)
C68B C67B C72B C71B -2.8(14)
C68B C69B C70B C71B 0.6(7)
C69B C70B C71B C72B -2.3(9)
C70B C71B C72B C67B 3.4(12)
C72B C67B C68B C69B 1.1(11)

loop_
_twin_individual_id
_twin_individual_mass_fraction_refined
1 0.556(14)
2 0.444(14)
